data_4119738
loop_
_publ_author_name
'Kuntal Manna'
'William C. Everett'
'George Schoendorff'
'Arkady Ellern'
'Theresa L. Windus'
'Aaron D. Sadow'

_publ_contact_author_address
;1605 Gilman Hall
Department of Chemistry 
Iowa State University
Ames IA 50011
;
_publ_contact_author_email sadow@iastate.edu
_publ_contact_author_fax +1-515-294-0105
_publ_contact_author_name 'Aaron D. Sadow'
_publ_contact_author_phone +1-515-294-8069
_publ_section_title
;
 Highly Enantioselective Zirconium-Catalyzed Cyclization of Aminoalkenes
;
_journal_name_full 'Journal of the American Chemical Society'
_journal_page_first 7235
_journal_page_last 7250
_journal_paper_doi 10.1021/ja4000189
_journal_volume 135
_journal_year 2013
_chemical_formula_sum 'C25 H37 B N4 O2 Zr'
_chemical_formula_weight 527.62
_space_group_IT_number 14
_symmetry_cell_setting monoclinic
_symmetry_space_group_name_Hall '-P 2ybc'
_symmetry_space_group_name_H-M 'P 1 21/c 1'
_atom_sites_solution_hydrogens geom
_atom_sites_solution_primary direct
_atom_sites_solution_secondary difmap
_audit_creation_method 'APEX2 v2009.11-0'
_cell_angle_alpha 90
_cell_angle_beta 103.5100(10)
_cell_angle_gamma 90
_cell_formula_units_Z 4
_cell_length_a 9.7504(4)
_cell_length_b 14.1505(5)
_cell_length_c 19.0874(8)
_cell_measurement_reflns_used 9581
_cell_measurement_temperature 173.(2)
_cell_measurement_theta_max 28.2578
_cell_measurement_theta_min 2.5860
_cell_volume 2560.67(18)
_computing_cell_refinement 'SAINT V7.66A (Bruker AXS, 2009)'
_computing_data_collection 'APEX2 Suite (Bruker AXS, 2009)'
_computing_data_reduction 'SAINT V7.66A (Bruker AXS, 2009)'
_computing_molecular_graphics 'XSHELL (Bruker AXS, 2007)'
_computing_publication_material 'APEX2 Suite (Bruker AXS, 2009)'
_computing_structure_refinement 'SHELXL-97 (Sheldrick, 2008)'
_computing_structure_solution 'SHELXS-97 (Sheldrick, 2008)'
_diffrn_ambient_temperature 173.(2)
_diffrn_detector_area_resol_mean 8.3333
_diffrn_measured_fraction_theta_full 0.999
_diffrn_measured_fraction_theta_max 0.999
_diffrn_measurement_device_type ' BRUKER APEX2 CCD Diffractometer'
_diffrn_measurement_method '\w scan'
_diffrn_radiation_monochromator graphite
_diffrn_radiation_type MoK\a
_diffrn_radiation_wavelength 0.71073
_diffrn_reflns_av_R_equivalents 0.0308
_diffrn_reflns_av_sigmaI/netI 0.0269
_diffrn_reflns_limit_h_max 12
_diffrn_reflns_limit_h_min -13
_diffrn_reflns_limit_k_max 18
_diffrn_reflns_limit_k_min -18
_diffrn_reflns_limit_l_max 25
_diffrn_reflns_limit_l_min -25
_diffrn_reflns_number 25835
_diffrn_reflns_theta_full 28.33
_diffrn_reflns_theta_max 28.33
_diffrn_reflns_theta_min 1.81
_exptl_absorpt_coefficient_mu 0.458
_exptl_absorpt_correction_T_max 0.95
_exptl_absorpt_correction_T_min 0.83
_exptl_absorpt_correction_type multi-scan
_exptl_absorpt_process_details 'SADABS V2008/1 (Bruker AXS)'
_exptl_crystal_colour colourless
_exptl_crystal_density_diffrn 1.369
_exptl_crystal_description block
_exptl_crystal_F_000 1104
_exptl_crystal_size_max 0.16
_exptl_crystal_size_mid 0.16
_exptl_crystal_size_min 0.12
_refine_diff_density_max 0.480
_refine_diff_density_min -0.336
_refine_ls_extinction_method none
_refine_ls_goodness_of_fit_ref 1.021
_refine_ls_hydrogen_treatment constr
_refine_ls_matrix_type full
_refine_ls_number_parameters 306
_refine_ls_number_reflns 6370
_refine_ls_number_restraints 0
_refine_ls_restrained_S_all 1.021
_refine_ls_R_factor_all 0.0391
_refine_ls_R_factor_gt 0.0297
_refine_ls_shift/su_max 0.001
_refine_ls_shift/su_mean 0.000
_refine_ls_structure_factor_coef Fsqd
_refine_ls_weighting_details 'calc w=1/[\s^2^(Fo^2^)+(0.0395P)^2^+1.0789P] where P=(Fo^2^+2Fc^2^)/3'
_refine_ls_weighting_scheme calc
_refine_ls_wR_factor_gt 0.0735
_refine_ls_wR_factor_ref 0.0781
_reflns_number_gt 5355
_reflns_number_total 6370
_reflns_threshold_expression >2sigma(I)
_cod_data_source_file ja4000189_si_002.cif
_cod_data_source_block I
_cod_original_cell_volume 2560.7(2)
_cod_database_code 4119738

loop_
_symmetry_equiv_pos_as_xyz
'x, y, z'
'-x, y+1/2, -z+1/2'
'-x, -y, -z'
'x, -y-1/2, z-1/2'

loop_
_atom_site_type_symbol
_atom_site_label
_atom_site_fract_x
_atom_site_fract_y
_atom_site_fract_z
_atom_site_U_iso_or_equiv
_atom_site_adp_type
_atom_site_calc_flag
_atom_site_refinement_flags
_atom_site_occupancy
Zr Zr1 0.292853(16) 0.359073(11) 0.141773(9) 0.02216(6) Uani d . 1
B B1 0.2546(2) 0.59377(12) 0.18351(11) 0.0228(4) Uani d . 1
C C1 -0.1253(2) 0.51867(13) 0.10585(12) 0.0400(5) Uani d . 1
H H1A -0.1616 0.5363 0.0547 0.048 Uiso calc R 1
H H1B -0.2046 0.5189 0.1301 0.048 Uiso calc R 1
C C2 -0.05443(18) 0.42169(12) 0.11211(10) 0.0264(4) Uani d . 1
C C3 -0.0802(2) 0.36476(14) 0.17494(11) 0.0359(4) Uani d . 1
H H3A -0.023 0.3071 0.1805 0.054 Uiso calc R 1
H H3B -0.1803 0.3478 0.1659 0.054 Uiso calc R 1
H H3C -0.054 0.4025 0.2191 0.054 Uiso calc R 1
C C4 -0.0962(2) 0.36863(14) 0.04123(11) 0.0392(5) Uani d . 1
H H4A -0.0689 0.4056 0.0032 0.059 Uiso calc R 1
H H4B -0.1985 0.3588 0.0287 0.059 Uiso calc R 1
H H4C -0.0482 0.3073 0.0459 0.059 Uiso calc R 1
C C5 0.10893(17) 0.53867(12) 0.14856(9) 0.0226(2) Uani d . 1
C C6 0.3397(2) 0.64860(14) 0.38310(11) 0.0397(5) Uani d . 1
H H6A 0.3074 0.7064 0.4037 0.048 Uiso calc R 1
H H6B 0.4337 0.6307 0.4127 0.048 Uiso calc R 1
C C7 0.2337(2) 0.56772(12) 0.38055(10) 0.0328(4) Uani d . 1
C C8 0.1022(2) 0.59917(17) 0.40379(12) 0.0463(5) Uani d . 1
H H8A 0.0562 0.6503 0.3723 0.069 Uiso calc R 1
H H8B 0.1284 0.6218 0.4537 0.069 Uiso calc R 1
H H8C 0.0371 0.5457 0.4004 0.069 Uiso calc R 1
C C9 0.2999(2) 0.48281(17) 0.42334(12) 0.0561(7) Uani d . 1
H H9A 0.231 0.4313 0.4173 0.084 Uiso calc R 1
H H9B 0.3295 0.4997 0.4744 0.084 Uiso calc R 1
H H9C 0.3823 0.4623 0.4061 0.084 Uiso calc R 1
C C10 0.25788(18) 0.59710(11) 0.26893(9) 0.0242(2) Uani d . 1
C C11 0.25479(18) 0.70038(12) 0.15226(9) 0.0237(2) Uani d . 1
C C12 0.1536(2) 0.76575(12) 0.16243(10) 0.0327(4) Uani d . 1
H H12 0.0825 0.7452 0.1856 0.039 Uiso calc R 1
C C13 0.1522(2) 0.85899(13) 0.14031(11) 0.0383(5) Uani d . 1
H H13 0.0807 0.9007 0.1479 0.046 Uiso calc R 1
C C14 0.2547(2) 0.89127(13) 0.10718(11) 0.0404(5) Uani d . 1
H H14 0.2556 0.9555 0.0927 0.048 Uiso calc R 1
C C15 0.3558(2) 0.82915(14) 0.09534(12) 0.0398(5) Uani d . 1
H H15 0.4256 0.8504 0.0717 0.048 Uiso calc R 1
C C16 0.3562(2) 0.73535(12) 0.11785(10) 0.0315(4) Uani d . 1
H H16 0.4275 0.694 0.1096 0.038 Uiso calc R 1
C C17 0.38012(17) 0.52361(12) 0.17287(9) 0.0236(2) Uani d . 1
C C18 0.45862(18) 0.46133(12) 0.22604(10) 0.0275(4) Uani d . 1
H H18 0.4631 0.4662 0.2788 0.033 Uiso calc R 1
C C19 0.5432(2) 0.40062(12) 0.19566(11) 0.0321(4) Uani d . 1
H H19 0.6176 0.3569 0.2227 0.039 Uiso calc R 1
C C20 0.5203(2) 0.42475(13) 0.12202(11) 0.0317(4) Uani d . 1
H H20 0.574 0.3993 0.0875 0.038 Uiso calc R 1
C C21 0.42197(18) 0.49999(12) 0.10803(10) 0.0277(4) Uani d . 1
H H21 0.3942 0.5355 0.0616 0.033 Uiso calc R 1
C C22 0.1913(2) 0.21230(18) 0.03643(13) 0.0544(5) Uani d . 1
H H22A 0.1177 0.2183 -0.0081 0.082 Uiso calc R 1
H H22B 0.1474 0.2074 0.0775 0.082 Uiso calc R 1
H H22C 0.2474 0.1554 0.034 0.082 Uiso calc R 1
C C23 0.3461(2) 0.30295(17) -0.01627(12) 0.0464(5) Uani d . 1
H H23A 0.4117 0.2503 -0.0156 0.07 Uiso calc R 1
H H23B 0.3974 0.3629 -0.0139 0.07 Uiso calc R 1
H H23C 0.2719 0.3007 -0.0608 0.07 Uiso calc R 1
C C24 0.3024(2) 0.15638(14) 0.21681(14) 0.0513(5) Uani d . 1
H H24A 0.3844 0.1443 0.2565 0.077 Uiso calc R 1
H H24B 0.3232 0.136 0.1713 0.077 Uiso calc R 1
H H24C 0.221 0.1211 0.225 0.077 Uiso calc R 1
C C25 0.2486(2) 0.29039(16) 0.28223(11) 0.0389(5) Uani d . 1
H H25A 0.17 0.2557 0.2942 0.058 Uiso calc R 1
H H25B 0.2265 0.358 0.2788 0.058 Uiso calc R 1
H H25C 0.3344 0.2799 0.32 0.058 Uiso calc R 1
N N1 0.09861(13) 0.44983(10) 0.12932(8) 0.0220(2) Uani d . 1
N N2 0.19373(18) 0.54259(11) 0.30297(8) 0.0324(4) Uani d . 1
N N3 0.28301(17) 0.29554(12) 0.04530(9) 0.0334(4) Uani d . 1
N N4 0.27051(16) 0.25688(11) 0.21329(9) 0.0302(2) Uani d . 1
O O1 -0.01547(12) 0.58309(9) 0.14105(8) 0.0320(2) Uani d . 1
O O2 0.34537(16) 0.66379(10) 0.30946(6) 0.0383(2) Uani d . 1

loop_
_atom_site_aniso_label
_atom_site_aniso_U_11
_atom_site_aniso_U_22
_atom_site_aniso_U_33
_atom_site_aniso_U_12
_atom_site_aniso_U_13
_atom_site_aniso_U_23
Zr1 0.02142(9) 0.01921(9) 0.02840(10) 0.00112(6) 0.01096(6) -0.00128(6)
B1 0.0219(9) 0.0208(9) 0.0268(9) -0.0001(7) 0.0079(7) -0.0002(7)
C1 0.0231(9) 0.0310(10) 0.0621(14) 0.0001(8) 0.0024(9) -0.0006(9)
C2 0.0195(8) 0.0262(8) 0.0333(9) -0.0013(7) 0.0057(7) 0.0007(7)
C3 0.0264(9) 0.0459(11) 0.0376(11) -0.0045(8) 0.0118(8) 0.0070(9)
C4 0.0373(11) 0.0446(11) 0.0327(10) -0.0114(9) 0.0020(8) -0.0018(9)
C5 0.0219(8) 0.0227(8) 0.0243(8) 0.0021(5) 0.0076(5) 0.0018(5)
C6 0.0476(11) 0.0428(11) 0.0282(10) -0.0068(9) 0.0076(9) -0.0043(9)
C7 0.0470(11) 0.0259(9) 0.0271(9) 0.0020(8) 0.0122(8) 0.0002(7)
C8 0.0531(14) 0.0453(13) 0.0453(13) -0.0017(11) 0.0214(11) -0.0063(10)
C9 0.093(2) 0.0391(11) 0.0375(11) 0.0212(13) 0.0181(13) 0.0086(10)
C10 0.0243(8) 0.0186(8) 0.0296(9) 0.0021(5) 0.0058(7) -0.0009(7)
C11 0.0259(8) 0.0215(8) 0.0233(8) -0.0013(7) 0.0048(7) -0.0022(5)
C12 0.0383(10) 0.0266(9) 0.0354(10) 0.0022(8) 0.0133(8) 0.0014(8)
C13 0.0511(11) 0.0258(9) 0.0382(11) 0.0083(9) 0.0104(9) 0.0038(8)
C14 0.0621(14) 0.0233(9) 0.0353(11) -0.0002(9) 0.0104(10) 0.0053(8)
C15 0.0487(13) 0.0312(10) 0.0430(11) -0.0089(9) 0.0179(10) 0.0041(9)
C16 0.0327(10) 0.0266(9) 0.0371(10) -0.0022(7) 0.0118(8) 0.0009(8)
C17 0.0189(8) 0.0206(8) 0.0316(9) -0.0029(5) 0.0064(7) -0.0003(7)
C18 0.0219(8) 0.0258(9) 0.0333(9) -0.0004(7) 0.0036(7) -0.0013(7)
C19 0.0198(8) 0.0285(9) 0.0471(11) 0.0030(7) 0.0058(8) 0.0018(8)
C20 0.0225(9) 0.0326(10) 0.0447(11) 0.0001(7) 0.0169(8) -0.0013(8)
C21 0.0245(9) 0.0252(9) 0.0363(10) -0.0027(7) 0.0127(7) 0.0025(7)
C22 0.0622(16) 0.0517(14) 0.0529(15) -0.0138(11) 0.0206(11) -0.0243(11)
C23 0.0587(14) 0.0502(13) 0.0346(11) 0.0156(11) 0.0197(10) -0.0003(10)
C24 0.0549(15) 0.0279(11) 0.0708(17) 0.0088(10) 0.0140(11) 0.0087(10)
C25 0.0372(11) 0.0469(11) 0.0325(10) 0.0036(9) 0.0080(8) 0.0085(9)
N1 0.0183(7) 0.0227(7) 0.0261(7) -0.0013(5) 0.0069(5) -0.0008(5)
N2 0.0466(10) 0.0253(8) 0.0277(8) -0.0049(7) 0.0133(7) -0.0017(5)
N3 0.0342(9) 0.0333(8) 0.0351(9) 0.0040(7) 0.0131(7) -0.0079(7)
N4 0.0273(8) 0.0240(7) 0.0412(9) 0.0035(5) 0.0117(7) 0.0054(7)
O1 0.0210(5) 0.0249(5) 0.0488(8) 0.0035(5) 0.0053(5) -0.0033(5)
O2 0.0443(8) 0.0414(8) 0.0292(7) -0.0176(5) 0.0087(5) -0.0047(5)

loop_
_atom_type_symbol
_atom_type_description
_atom_type_scat_dispersion_real
_atom_type_scat_dispersion_imag
_atom_type_scat_source
C C 0.0033 0.0016 'International Tables Vol C Tables 4.2.6.8 and 6.1.1.4'
H H 0.0000 0.0000 'International Tables Vol C Tables 4.2.6.8 and 6.1.1.4'
N N 0.0061 0.0033 'International Tables Vol C Tables 4.2.6.8 and 6.1.1.4'
O O 0.0106 0.0060 'International Tables Vol C Tables 4.2.6.8 and 6.1.1.4'
B B 0.0013 0.0007 'International Tables Vol C Tables 4.2.6.8 and 6.1.1.4'
Zr Zr -2.9673 0.5597 'International Tables Vol C Tables 4.2.6.8 and 6.1.1.4'

loop_
_geom_angle_atom_site_label_1
_geom_angle_atom_site_label_2
_geom_angle_atom_site_label_3
_geom_angle
N3 Zr1 N4 107.68(7)
N3 Zr1 N1 107.21(6)
N4 Zr1 N1 104.87(5)
N3 Zr1 C18 137.40(6)
N4 Zr1 C18 97.82(6)
N1 Zr1 C18 98.11(5)
N3 Zr1 C19 108.26(7)
N4 Zr1 C19 97.99(6)
N1 Zr1 C19 128.90(6)
C18 Zr1 C19 32.99(6)
N3 Zr1 C17 124.63(6)
N4 Zr1 C17 125.87(6)
N1 Zr1 C17 74.08(5)
C18 Zr1 C17 33.32(6)
C19 Zr1 C17 55.64(6)
N3 Zr1 C20 83.35(7)
N4 Zr1 C20 126.87(6)
N1 Zr1 C20 121.50(6)
C18 Zr1 C20 54.11(6)
C19 Zr1 C20 32.81(6)
C17 Zr1 C20 55.13(6)
N3 Zr1 C21 92.24(6)
N4 Zr1 C21 150.65(6)
N1 Zr1 C21 88.85(5)
C18 Zr1 C21 53.99(6)
C19 Zr1 C21 54.43(6)
C17 Zr1 C21 33.08(6)
C20 Zr1 C21 32.67(6)
C5 B1 C11 111.85(14)
C5 B1 C10 103.72(13)
C11 B1 C10 109.92(14)
C5 B1 C17 105.53(13)
C11 B1 C17 117.15(14)
C10 B1 C17 107.73(14)
O1 C1 C2 104.92(14)
O1 C1 H1A 110.8
C2 C1 H1A 110.8
O1 C1 H1B 110.8
C2 C1 H1B 110.8
H1A C1 H1B 108.8
N1 C2 C3 107.92(14)
N1 C2 C4 111.81(15)
C3 C2 C4 112.55(16)
N1 C2 C1 100.74(13)
C3 C2 C1 112.59(16)
C4 C2 C1 110.62(16)
C2 C3 H3A 109.5
C2 C3 H3B 109.5
H3A C3 H3B 109.5
C2 C3 H3C 109.5
H3A C3 H3C 109.5
H3B C3 H3C 109.5
C2 C4 H4A 109.5
C2 C4 H4B 109.5
H4A C4 H4B 109.5
C2 C4 H4C 109.5
H4A C4 H4C 109.5
H4B C4 H4C 109.5
N1 C5 O1 114.31(15)
N1 C5 B1 125.51(15)
O1 C5 B1 120.07(14)
O2 C6 C7 105.07(15)
O2 C6 H6A 110.7
C7 C6 H6A 110.7
O2 C6 H6B 110.7
C7 C6 H6B 110.7
H6A C6 H6B 108.8
N2 C7 C9 109.18(16)
N2 C7 C8 108.59(17)
C9 C7 C8 111.02(18)
N2 C7 C6 103.21(15)
C9 C7 C6 112.1(2)
C8 C7 C6 112.37(17)
C7 C8 H8A 109.5
C7 C8 H8B 109.5
H8A C8 H8B 109.5
C7 C8 H8C 109.5
H8A C8 H8C 109.5
H8B C8 H8C 109.5
C7 C9 H9A 109.5
C7 C9 H9B 109.5
H9A C9 H9B 109.5
C7 C9 H9C 109.5
H9A C9 H9C 109.5
H9B C9 H9C 109.5
N2 C10 O2 116.35(16)
N2 C10 B1 127.03(16)
O2 C10 B1 116.54(14)
C12 C11 C16 115.47(16)
C12 C11 B1 120.16(15)
C16 C11 B1 124.28(16)
C13 C12 C11 123.0(2)
C13 C12 H12 118.5
C11 C12 H12 118.5
C14 C13 C12 119.9(2)
C14 C13 H13 120.0
C12 C13 H13 120.0
C15 C14 C13 119.1(2)
C15 C14 H14 120.4
C13 C14 H14 120.4
C14 C15 C16 120.5(2)
C14 C15 H15 119.8
C16 C15 H15 119.8
C15 C16 C11 121.97(18)
C15 C16 H16 119.0
C11 C16 H16 119.0
C18 C17 C21 104.92(15)
C18 C17 B1 125.72(15)
C21 C17 B1 128.79(16)
C18 C17 Zr1 71.92(10)
C21 C17 Zr1 74.17(10)
B1 C17 Zr1 111.94(10)
C19 C18 C17 110.69(17)
C19 C18 Zr1 74.39(11)
C17 C18 Zr1 74.76(10)
C19 C18 H18 124.4
C17 C18 H18 124.4
Zr1 C18 H18 124.4
C18 C19 C20 106.90(16)
C18 C19 Zr1 72.63(10)
C20 C19 Zr1 74.55(11)
C18 C19 H19 126.2
C20 C19 H19 126.2
Zr1 C19 H19 126.2
C19 C20 C21 108.21(16)
C19 C20 Zr1 72.64(10)
C21 C20 Zr1 73.99(10)
C19 C20 H20 125.6
C21 C20 H20 125.6
Zr1 C20 H20 125.6
C20 C21 C17 109.27(16)
C20 C21 Zr1 73.34(10)
C17 C21 Zr1 72.75(9)
C20 C21 H21 125.2
C17 C21 H21 125.2
Zr1 C21 H21 125.2
N3 C22 H22A 109.5
N3 C22 H22B 109.5
H22A C22 H22B 109.5
N3 C22 H22C 109.5
H22A C22 H22C 109.5
H22B C22 H22C 109.5
N3 C23 H23A 109.5
N3 C23 H23B 109.5
H23A C23 H23B 109.5
N3 C23 H23C 109.5
H23A C23 H23C 109.5
H23B C23 H23C 109.5
N4 C24 H24A 109.5
N4 C24 H24B 109.5
H24A C24 H24B 109.5
N4 C24 H24C 109.5
H24A C24 H24C 109.5
H24B C24 H24C 109.5
N4 C25 H25A 109.5
N4 C25 H25B 109.5
H25A C25 H25B 109.5
N4 C25 H25C 109.5
H25A C25 H25C 109.5
H25B C25 H25C 109.5
C5 N1 C2 108.86(14)
C5 N1 Zr1 120.71(11)
C2 N1 Zr1 129.65(10)
C10 N2 C7 108.69(16)
C23 N3 C22 109.11(17)
C23 N3 Zr1 139.68(15)
C22 N3 Zr1 111.04(13)
C24 N4 C25 110.52(17)
C24 N4 Zr1 132.14(15)
C25 N4 Zr1 115.77(12)
C5 O1 C1 107.84(14)
C10 O2 C6 106.63(14)

loop_
_geom_bond_atom_site_label_1
_geom_bond_atom_site_label_2
_geom_bond_distance
Zr1 N3 2.0312(16)
Zr1 N4 2.0349(15)
Zr1 N1 2.2545(14)
Zr1 C18 2.4655(18)
Zr1 C19 2.4880(18)
Zr1 C17 2.5023(16)
Zr1 C20 2.5125(17)
Zr1 C21 2.5208(17)
B1 C5 1.621(3)
B1 C11 1.622(3)
B1 C10 1.624(3)
B1 C17 1.625(2)
C1 O1 1.447(2)
C1 C2 1.529(3)
C1 H1A 0.99
C1 H1B 0.99
C2 N1 1.505(2)
C2 C3 1.513(3)
C2 C4 1.517(3)
C3 H3A 0.98
C3 H3B 0.98
C3 H3C 0.98
C4 H4A 0.98
C4 H4B 0.98
C4 H4C 0.98
C5 N1 1.307(2)
C5 O1 1.344(2)
C6 O2 1.436(2)
C6 C7 1.535(3)
C6 H6A 0.99
C6 H6B 0.99
C7 N2 1.484(2)
C7 C9 1.510(3)
C7 C8 1.519(3)
C8 H8A 0.98
C8 H8B 0.98
C8 H8C 0.98
C9 H9A 0.98
C9 H9B 0.98
C9 H9C 0.98
C10 N2 1.264(2)
C10 O2 1.381(2)
C11 C12 1.399(2)
C11 C16 1.399(2)
C12 C13 1.384(3)
C12 H12 0.95
C13 C14 1.379(3)
C13 H13 0.95
C14 C15 1.378(3)
C14 H14 0.95
C15 C16 1.395(3)
C15 H15 0.95
C16 H16 0.95
C17 C18 1.425(2)
C17 C21 1.430(2)
C18 C19 1.406(3)
C18 H18 1.0
C19 C20 1.413(3)
C19 H19 1.0
C20 C21 1.415(3)
C20 H20 1.0
C21 H21 1.0
C22 N3 1.465(3)
C22 H22A 0.98
C22 H22B 0.98
C22 H22C 0.98
C23 N3 1.452(3)
C23 H23A 0.98
C23 H23B 0.98
C23 H23C 0.98
C24 N4 1.454(2)
C24 H24A 0.98
C24 H24B 0.98
C24 H24C 0.98
C25 N4 1.461(3)
C25 H25A 0.98
C25 H25B 0.98
C25 H25C 0.98
